data_4107341
loop_
_publ_author_name
'Soumya Sarkar'
'Adam R. Carlson'
'Melanie K. Veige'
'Joseph M. Falkowski'
'Khalil A. Abboud'
'Adam S. Veige'

_publ_section_title
;
 Synthesis, Characterization, and Reactivity of a d2, Mo(IV) Complex
 Supported by a New OCO-Trianionic Pincer Ligand
;
_journal_name_full 'Journal of the American Chemical Society'
_journal_page_first 1116
_journal_page_last 1117
_journal_paper_doi 10.1021/ja074901k
_journal_volume 130
_journal_year 2008
_chemical_formula_sum 'C31 H40 Mo N3 Na O3'
_chemical_formula_weight 621.59
_chemical_name_systematic
; 
 ? 
;
_space_group_IT_number 14
_symmetry_cell_setting monoclinic
_symmetry_space_group_name_Hall '-P 2yn'
_symmetry_space_group_name_H-M 'P 1 21/n 1'
_atom_sites_solution_hydrogens geom
_atom_sites_solution_primary direct
_atom_sites_solution_secondary difmap
_audit_creation_method SHELXL-97
_audit_update_record
;
2007-11-20 # Formatted by publCIF
;
_cell_angle_alpha 90.00
_cell_angle_beta 100.8670(10)
_cell_angle_gamma 90.00
_cell_formula_units_Z 4
_cell_length_a 14.1177(10)
_cell_length_b 14.6884(10)
_cell_length_c 15.0127(10)
_cell_measurement_reflns_used 165
_cell_measurement_temperature 173(2)
_cell_measurement_theta_max 28.0
_cell_measurement_theta_min 2.0
_cell_volume 3057.3(4)
_computing_cell_refinement 'Bruker SMART v5.624 & SAINT 6.36a (Bruker 1998)'
_computing_data_collection 'Bruker SMART v5.624 (Bruker 1998)'
_computing_data_reduction 'Bruker SHELXTL v6.14 (Bruker 2000)'
_computing_molecular_graphics 'Bruker SHELXTL v6.14'
_computing_publication_material 'Bruker SHELXTL v6.14'
_computing_structure_refinement 'Bruker SHELXTL v6.14'
_computing_structure_solution 'Bruker SHELXTL v6.14'
_diffrn_ambient_temperature 173(2)
_diffrn_measured_fraction_theta_full 1.000
_diffrn_measured_fraction_theta_max 1.000
_diffrn_measurement_device_type 'SMART CCD area detector'
_diffrn_measurement_method '\w scans'
_diffrn_radiation_monochromator graphite
_diffrn_radiation_source 'fine-focus sealed tube'
_diffrn_radiation_type MoK\a
_diffrn_radiation_wavelength 0.71073
_diffrn_reflns_av_R_equivalents 0.0317
_diffrn_reflns_av_sigmaI/netI 0.0332
_diffrn_reflns_limit_h_max 18
_diffrn_reflns_limit_h_min -18
_diffrn_reflns_limit_k_max 15
_diffrn_reflns_limit_k_min -19
_diffrn_reflns_limit_l_max 16
_diffrn_reflns_limit_l_min -19
_diffrn_reflns_number 20387
_diffrn_reflns_theta_full 27.50
_diffrn_reflns_theta_max 27.50
_diffrn_reflns_theta_min 1.82
_diffrn_standards_decay_% 1
_diffrn_standards_number 0
_exptl_absorpt_coefficient_mu 0.478
_exptl_absorpt_correction_T_max 0.9449
_exptl_absorpt_correction_T_min 0.9361
_exptl_absorpt_correction_type integration
_exptl_absorpt_process_details 'based on measured indexed crystal faces, Bruker SHELXTL  v6.12 (Bruker 1998)'
_exptl_crystal_colour yellow
_exptl_crystal_density_diffrn 1.350
_exptl_crystal_description plates
_exptl_crystal_F_000 1296
_exptl_crystal_size_max 0.14
_exptl_crystal_size_mid 0.12
_exptl_crystal_size_min 0.12
_refine_diff_density_max 0.419
_refine_diff_density_min -0.308
_refine_diff_density_rms 0.053
_refine_ls_extinction_method none
_refine_ls_goodness_of_fit_ref 1.029
_refine_ls_hydrogen_treatment constr
_refine_ls_matrix_type full
_refine_ls_number_parameters 354
_refine_ls_number_reflns 7017
_refine_ls_number_restraints 0
_refine_ls_restrained_S_all 1.029
_refine_ls_R_factor_all 0.0377
_refine_ls_R_factor_gt 0.0270
_refine_ls_shift/su_max 0.003
_refine_ls_shift/su_mean 0.000
_refine_ls_structure_factor_coef Fsqd
_refine_ls_weighting_details 'calc w=1/[\s^2^(Fo^2^)+(0.0338P)^2^+0.5423P] where P=(Fo^2^+2Fc^2^)/3'
_refine_ls_weighting_scheme calc
_refine_ls_wR_factor_gt 0.0662
_refine_ls_wR_factor_ref 0.0695
_reflns_number_gt 5783
_reflns_number_total 7017
_reflns_threshold_expression I>2\s(I)
_cod_data_source_file ja074901k-file005.cif
_cod_data_source_block ss12
_cod_database_code 4107341

loop_
_symmetry_equiv_pos_as_xyz
'x, y, z'
'-x+1/2, y+1/2, -z+1/2'
'-x, -y, -z'
'x-1/2, -y-1/2, z-1/2'

loop_
_atom_site_label
_atom_site_type_symbol
_atom_site_fract_x
_atom_site_fract_y
_atom_site_fract_z
_atom_site_U_iso_or_equiv
_atom_site_adp_type
_atom_site_occupancy
_atom_site_symmetry_multiplicity
_atom_site_calc_flag
_atom_site_refinement_flags
Mo1 Mo 0.705927(10) 0.962528(10) 0.010820(9) 0.02023(5) Uani 1 1 d .
Na1 Na 0.46152(5) 0.88016(5) 0.04343(6) 0.03566(19) Uani 1 1 d .
O1 O 0.70948(8) 0.82997(8) -0.02043(8) 0.0233(3) Uani 1 1 d .
O2 O 0.71302(8) 1.09709(8) -0.01362(8) 0.0236(3) Uani 1 1 d .
O3 O 0.45632(11) 0.76145(10) 0.13588(11) 0.0466(4) Uani 1 1 d .
N1 N 0.61321(11) 0.96488(11) 0.06431(10) 0.0284(3) Uani 1 1 d .
N2 N 0.82755(11) 0.94787(11) 0.09642(11) 0.0326(4) Uani 1 1 d .
N3 N 0.37919(12) 0.65915(12) 0.21059(11) 0.0375(4) Uani 1 1 d .
C1 C 0.63681(12) 0.96275(12) -0.13247(11) 0.0212(3) Uani 1 1 d .
C2 C 0.56737(12) 0.89625(12) -0.16652(11) 0.0229(4) Uani 1 1 d .
C3 C 0.51804(13) 0.90148(13) -0.25662(12) 0.0285(4) Uani 1 1 d .
H3A H 0.4705 0.8572 -0.2790 0.034 Uiso 1 1 calc R
C4 C 0.53771(14) 0.97009(13) -0.31305(13) 0.0326(4) Uani 1 1 d .
H4A H 0.5015 0.9746 -0.3730 0.039 Uiso 1 1 calc R
C5 C 0.60983(14) 1.03220(13) -0.28255(12) 0.0304(4) Uani 1 1 d .
H5A H 0.6251 1.0776 -0.3226 0.037 Uiso 1 1 calc R
C6 C 0.66085(13) 1.02890(12) -0.19287(12) 0.0242(4) Uani 1 1 d .
C7 C 0.55279(12) 0.81385(12) -0.11311(11) 0.0223(4) Uani 1 1 d .
C8 C 0.46836(12) 0.76130(13) -0.13423(12) 0.0276(4) Uani 1 1 d .
H8A H 0.4138 0.7852 -0.1741 0.033 Uiso 1 1 calc R
C9 C 0.46348(13) 0.67576(13) -0.09804(13) 0.0305(4) Uani 1 1 d .
H9A H 0.4059 0.6410 -0.1131 0.037 Uiso 1 1 calc R
C10 C 0.54277(14) 0.64019(13) -0.03941(13) 0.0309(4) Uani 1 1 d .
H10A H 0.5393 0.5799 -0.0173 0.037 Uiso 1 1 calc R
C11 C 0.62704(13) 0.68988(12) -0.01203(12) 0.0252(4) Uani 1 1 d .
C12 C 0.63043(12) 0.77907(12) -0.04778(11) 0.0218(4) Uani 1 1 d .
C13 C 0.71201(14) 0.65171(13) 0.05715(13) 0.0317(4) Uani 1 1 d .
C14 C 0.69361(19) 0.55331(14) 0.08469(17) 0.0510(6) Uani 1 1 d .
H14A H 0.6348 0.5513 0.1104 0.077 Uiso 1 1 calc R
H14B H 0.7484 0.5321 0.1300 0.077 Uiso 1 1 calc R
H14C H 0.6859 0.5139 0.0312 0.077 Uiso 1 1 calc R
C15 C 0.72682(16) 0.70981(15) 0.14339(13) 0.0413(5) Uani 1 1 d .
H15A H 0.6676 0.7095 0.1686 0.062 Uiso 1 1 calc R
H15B H 0.7423 0.7724 0.1287 0.062 Uiso 1 1 calc R
H15C H 0.7800 0.6846 0.1881 0.062 Uiso 1 1 calc R
C16 C 0.80421(14) 0.65068(16) 0.01660(15) 0.0431(5) Uani 1 1 d .
H16A H 0.7936 0.6132 -0.0384 0.065 Uiso 1 1 calc R
H16B H 0.8575 0.6252 0.0609 0.065 Uiso 1 1 calc R
H16C H 0.8203 0.7130 0.0014 0.065 Uiso 1 1 calc R
C17 C 0.74189(12) 1.09408(12) -0.16471(12) 0.0250(4) Uani 1 1 d .
C18 C 0.79622(14) 1.12423(14) -0.22851(13) 0.0331(4) Uani 1 1 d .
H18A H 0.7835 1.1000 -0.2882 0.040 Uiso 1 1 calc R
C19 C 0.86745(14) 1.18841(15) -0.20535(15) 0.0388(5) Uani 1 1 d .
H19A H 0.9047 1.2074 -0.2485 0.047 Uiso 1 1 calc R
C20 C 0.88475(14) 1.22522(14) -0.11934(15) 0.0363(5) Uani 1 1 d .
H20A H 0.9324 1.2713 -0.1053 0.044 Uiso 1 1 calc R
C21 C 0.83509(12) 1.19750(13) -0.05204(13) 0.0282(4) Uani 1 1 d .
C22 C 0.76419(12) 1.12877(12) -0.07619(12) 0.0241(4) Uani 1 1 d .
C23 C 0.85594(14) 1.24108(14) 0.04277(14) 0.0353(5) Uani 1 1 d .
C24 C 0.76395(16) 1.28358(18) 0.06497(19) 0.0565(7) Uani 1 1 d .
H24A H 0.7137 1.2369 0.0606 0.085 Uiso 1 1 calc R
H24B H 0.7418 1.3326 0.0218 0.085 Uiso 1 1 calc R
H24C H 0.7776 1.3083 0.1267 0.085 Uiso 1 1 calc R
C25 C 0.93214(17) 1.31678(17) 0.05039(18) 0.0560(7) Uani 1 1 d .
H25A H 0.9099 1.3641 0.0053 0.084 Uiso 1 1 calc R
H25B H 0.9930 1.2912 0.0394 0.084 Uiso 1 1 calc R
H25C H 0.9422 1.3433 0.1113 0.084 Uiso 1 1 calc R
C26 C 0.89426(17) 1.16966(16) 0.11457(15) 0.0488(6) Uani 1 1 d .
H26A H 0.8474 1.1200 0.1117 0.073 Uiso 1 1 calc R
H26B H 0.9044 1.1977 0.1749 0.073 Uiso 1 1 calc R
H26C H 0.9556 1.1455 0.1032 0.073 Uiso 1 1 calc R
C27 C 0.8469(2) 0.93903(19) 0.19444(16) 0.0615(8) Uani 1 1 d .
H27A H 0.8733 0.8784 0.2113 0.092 Uiso 1 1 calc R
H27B H 0.7868 0.9472 0.2172 0.092 Uiso 1 1 calc R
H27C H 0.8937 0.9855 0.2210 0.092 Uiso 1 1 calc R
C28 C 0.91246(15) 0.92992(19) 0.05736(19) 0.0584(7) Uani 1 1 d .
H28A H 0.9661 0.9677 0.0878 0.088 Uiso 1 1 calc R
H28B H 0.8984 0.9445 -0.0075 0.088 Uiso 1 1 calc R
H28C H 0.9300 0.8655 0.0655 0.088 Uiso 1 1 calc R
C29 C 0.41510(14) 0.74043(14) 0.19716(15) 0.0361(5) Uani 1 1 d .
H29A H 0.4079 0.7868 0.2395 0.043 Uiso 1 1 calc R
C30 C 0.32689(18) 0.64258(19) 0.28293(18) 0.0584(7) Uani 1 1 d .
H30A H 0.3273 0.6978 0.3196 0.088 Uiso 1 1 calc R
H30B H 0.3577 0.5928 0.3212 0.088 Uiso 1 1 calc R
H30C H 0.2602 0.6259 0.2570 0.088 Uiso 1 1 calc R
C31 C 0.3872(3) 0.5847(2) 0.1501(2) 0.0848(11) Uani 1 1 d .
H31A H 0.4236 0.6045 0.1041 0.127 Uiso 1 1 calc R
H31B H 0.3226 0.5651 0.1204 0.127 Uiso 1 1 calc R
H31C H 0.4208 0.5338 0.1847 0.127 Uiso 1 1 calc R

loop_
_atom_site_aniso_label
_atom_site_aniso_U_11
_atom_site_aniso_U_22
_atom_site_aniso_U_33
_atom_site_aniso_U_23
_atom_site_aniso_U_13
_atom_site_aniso_U_12
Mo1 0.01816(8) 0.02381(9) 0.01845(8) -0.00012(6) 0.00278(5) -0.00184(6)
Na1 0.0257(4) 0.0341(4) 0.0491(5) 0.0086(4) 0.0122(3) -0.0018(3)
O1 0.0204(6) 0.0233(7) 0.0250(6) 0.0017(5) 0.0013(5) 0.0005(5)
O2 0.0236(6) 0.0240(7) 0.0241(6) -0.0023(5) 0.0068(5) -0.0043(5)
O3 0.0459(9) 0.0403(9) 0.0586(10) 0.0141(8) 0.0224(8) 0.0014(7)
N1 0.0272(8) 0.0319(9) 0.0277(8) -0.0030(7) 0.0094(6) -0.0050(7)
N2 0.0301(8) 0.0337(10) 0.0296(9) -0.0005(7) -0.0059(7) -0.0020(7)
N3 0.0407(10) 0.0370(10) 0.0343(9) 0.0061(8) 0.0061(7) -0.0067(8)
C1 0.0205(8) 0.0207(9) 0.0222(8) 0.0000(7) 0.0032(6) 0.0038(7)
C2 0.0223(8) 0.0235(9) 0.0223(9) -0.0017(7) 0.0027(6) 0.0033(7)
C3 0.0294(9) 0.0257(10) 0.0272(9) -0.0024(8) -0.0031(7) 0.0011(8)
C4 0.0406(11) 0.0292(11) 0.0233(9) 0.0018(8) -0.0059(8) 0.0039(8)
C5 0.0424(11) 0.0253(10) 0.0226(9) 0.0039(8) 0.0037(8) 0.0042(8)
C6 0.0283(9) 0.0214(9) 0.0231(9) -0.0005(7) 0.0056(7) 0.0032(7)
C7 0.0227(8) 0.0227(9) 0.0215(9) -0.0042(7) 0.0044(6) 0.0008(7)
C8 0.0235(9) 0.0330(11) 0.0261(9) -0.0043(8) 0.0041(7) -0.0004(8)
C9 0.0295(10) 0.0315(11) 0.0320(10) -0.0062(8) 0.0092(8) -0.0091(8)
C10 0.0432(11) 0.0227(10) 0.0292(10) -0.0019(8) 0.0132(8) -0.0046(8)
C11 0.0307(9) 0.0237(9) 0.0223(9) -0.0013(7) 0.0079(7) 0.0011(7)
C12 0.0214(8) 0.0239(9) 0.0211(8) -0.0024(7) 0.0068(6) 0.0003(7)
C13 0.0401(11) 0.0276(10) 0.0263(10) 0.0050(8) 0.0032(8) 0.0035(8)
C14 0.0667(16) 0.0326(13) 0.0484(14) 0.0151(10) -0.0027(12) 0.0009(11)
C15 0.0508(13) 0.0422(13) 0.0281(11) 0.0035(9) -0.0001(9) 0.0033(10)
C16 0.0380(11) 0.0499(14) 0.0415(12) 0.0099(10) 0.0073(9) 0.0186(10)
C17 0.0266(9) 0.0223(9) 0.0264(9) 0.0048(7) 0.0059(7) 0.0021(7)
C18 0.0394(11) 0.0326(11) 0.0292(10) 0.0061(8) 0.0111(8) 0.0006(9)
C19 0.0368(11) 0.0408(12) 0.0429(12) 0.0130(10) 0.0178(9) -0.0027(9)
C20 0.0287(10) 0.0326(11) 0.0483(13) 0.0070(9) 0.0093(9) -0.0067(8)
C21 0.0219(9) 0.0251(10) 0.0376(11) 0.0033(8) 0.0055(7) -0.0010(7)
C22 0.0204(8) 0.0227(9) 0.0299(9) 0.0038(7) 0.0064(7) 0.0020(7)
C23 0.0284(10) 0.0319(11) 0.0456(12) -0.0089(9) 0.0072(9) -0.0092(8)
C24 0.0423(13) 0.0515(15) 0.0768(18) -0.0313(14) 0.0137(12) -0.0042(11)
C25 0.0535(14) 0.0493(15) 0.0656(17) -0.0150(13) 0.0123(12) -0.0271(12)
C26 0.0535(14) 0.0486(14) 0.0396(13) -0.0057(11) -0.0036(10) -0.0142(11)
C27 0.0753(18) 0.0642(18) 0.0335(13) 0.0063(12) -0.0195(12) -0.0175(14)
C28 0.0264(11) 0.0652(17) 0.0784(19) -0.0164(15) -0.0033(11) 0.0057(11)
C29 0.0342(11) 0.0317(11) 0.0409(12) 0.0058(9) 0.0036(9) 0.0051(9)
C30 0.0580(15) 0.0633(18) 0.0592(16) 0.0254(13) 0.0245(12) 0.0036(13)
C31 0.150(3) 0.0505(18) 0.0612(19) -0.0097(15) 0.037(2) -0.0301(19)

loop_
_atom_type_symbol
_atom_type_description
_atom_type_scat_dispersion_real
_atom_type_scat_dispersion_imag
_atom_type_scat_source
C C 0.0033 0.0016 'International Tables Vol C Tables 4.2.6.8 and 6.1.1.4'
H H 0.0000 0.0000 'International Tables Vol C Tables 4.2.6.8 and 6.1.1.4'
N N 0.0061 0.0033 'International Tables Vol C Tables 4.2.6.8 and 6.1.1.4'
O O 0.0106 0.0060 'International Tables Vol C Tables 4.2.6.8 and 6.1.1.4'
Na Na 0.0362 0.0249 'International Tables Vol C Tables 4.2.6.8 and 6.1.1.4'
Mo Mo -1.6832 0.6857 'International Tables Vol C Tables 4.2.6.8 and 6.1.1.4'

loop_
_geom_angle_atom_site_label_1
_geom_angle_atom_site_label_2
_geom_angle_atom_site_label_3
_geom_angle
_geom_angle_site_symmetry_1
_geom_angle_site_symmetry_3
N1 Mo1 N2 111.07(8) . .
N1 Mo1 O1 100.96(6) . .
N2 Mo1 O1 89.39(6) . .
N1 Mo1 O2 97.95(6) . .
N2 Mo1 O2 99.21(6) . .
O1 Mo1 O2 154.80(5) . .
N1 Mo1 C1 103.26(7) . .
N2 Mo1 C1 145.17(7) . .
O1 Mo1 C1 78.33(6) . .
O2 Mo1 C1 81.25(6) . .
N1 Mo1 Na1 60.71(6) . 3_675
N2 Mo1 Na1 137.77(5) . 3_675
O1 Mo1 Na1 132.15(3) . 3_675
O2 Mo1 Na1 47.60(3) . 3_675
C1 Mo1 Na1 65.79(5) . 3_675
O3 Na1 O2 94.03(5) . 3_675
O3 Na1 N1 116.57(6) . .
O2 Na1 N1 141.50(6) 3_675 .
O3 Na1 N1 156.07(6) . 3_675
O2 Na1 N1 62.49(4) 3_675 3_675
N1 Na1 N1 83.62(5) . 3_675
O3 Na1 C7 107.30(6) . .
O2 Na1 C7 117.47(5) 3_675 .
N1 Na1 C7 76.94(5) . .
N1 Na1 C7 89.02(5) 3_675 .
O3 Na1 C1 103.95(6) . 3_675
O2 Na1 C1 57.49(4) 3_675 3_675
N1 Na1 C1 91.05(5) . 3_675
N1 Na1 C1 60.66(5) 3_675 3_675
C7 Na1 C1 148.67(5) . 3_675
O3 Na1 Mo1 126.40(5) . 3_675
O2 Na1 Mo1 37.55(3) 3_675 3_675
N1 Na1 Mo1 104.18(5) . 3_675
N1 Na1 Mo1 30.23(3) 3_675 3_675
C7 Na1 Mo1 114.94(4) . 3_675
C1 Na1 Mo1 39.76(3) 3_675 3_675
O3 Na1 Na1 159.39(6) . 3_675
O2 Na1 Na1 98.47(4) 3_675 3_675
N1 Na1 Na1 45.94(4) . 3_675
N1 Na1 Na1 37.68(3) 3_675 3_675
C7 Na1 Na1 81.29(4) . 3_675
C1 Na1 Na1 69.94(4) 3_675 3_675
Mo1 Na1 Na1 61.69(2) 3_675 3_675
C12 O1 Mo1 123.81(10) . .
C22 O2 Mo1 120.56(10) . .
C22 O2 Na1 118.16(10) . 3_675
Mo1 O2 Na1 94.85(5) . 3_675
C29 O3 Na1 137.93(14) . .
Mo1 N1 Na1 132.75(8) . .
Mo1 N1 Na1 89.05(6) . 3_675
Na1 N1 Na1 96.38(5) . 3_675
C27 N2 C28 112.38(19) . .
C27 N2 Mo1 130.64(16) . .
C28 N2 Mo1 116.35(14) . .
C29 N3 C31 120.7(2) . .
C29 N3 C30 122.0(2) . .
C31 N3 C30 117.3(2) . .
C2 C1 C6 118.58(15) . .
C2 C1 Mo1 120.41(12) . .
C6 C1 Mo1 121.02(12) . .
C2 C1 Na1 109.42(11) . 3_675
C6 C1 Na1 86.94(10) . 3_675
Mo1 C1 Na1 74.45(5) . 3_675
C3 C2 C1 119.79(16) . .
C3 C2 C7 118.08(15) . .
C1 C2 C7 121.72(15) . .
C4 C3 C2 120.81(17) . .
C4 C3 H3A 119.6 . .
C2 C3 H3A 119.6 . .
C3 C4 C5 120.08(17) . .
C3 C4 H4A 120.0 . .
C5 C4 H4A 120.0 . .
C4 C5 C6 120.59(17) . .
C4 C5 H5A 119.7 . .
C6 C5 H5A 119.7 . .
C5 C6 C1 119.84(16) . .
C5 C6 C17 118.53(16) . .
C1 C6 C17 121.59(15) . .
C8 C7 C12 118.00(16) . .
C8 C7 C2 121.53(15) . .
C12 C7 C2 119.84(15) . .
C8 C7 Na1 83.42(10) . .
C12 C7 Na1 88.04(10) . .
C2 C7 Na1 106.11(10) . .
C9 C8 C7 121.06(17) . .
C9 C8 H8A 119.5 . .
C7 C8 H8A 119.5 . .
C8 C9 C10 119.96(17) . .
C8 C9 H9A 120.0 . .
C10 C9 H9A 120.0 . .
C9 C10 C11 122.17(18) . .
C9 C10 H10A 118.9 . .
C11 C10 H10A 118.9 . .
C10 C11 C12 117.42(16) . .
C10 C11 C13 121.58(17) . .
C12 C11 C13 120.96(16) . .
O1 C12 C11 118.93(15) . .
O1 C12 C7 119.98(15) . .
C11 C12 C7 121.07(16) . .
C15 C13 C11 109.43(16) . .
C15 C13 C16 110.45(17) . .
C11 C13 C16 110.32(15) . .
C15 C13 C14 107.41(17) . .
C11 C13 C14 111.99(17) . .
C16 C13 C14 107.19(18) . .
C13 C14 H14A 109.5 . .
C13 C14 H14B 109.5 . .
H14A C14 H14B 109.5 . .
C13 C14 H14C 109.5 . .
H14A C14 H14C 109.5 . .
H14B C14 H14C 109.5 . .
C13 C15 H15A 109.5 . .
C13 C15 H15B 109.5 . .
H15A C15 H15B 109.5 . .
C13 C15 H15C 109.5 . .
H15A C15 H15C 109.5 . .
H15B C15 H15C 109.5 . .
C13 C16 H16A 109.5 . .
C13 C16 H16B 109.5 . .
H16A C16 H16B 109.5 . .
C13 C16 H16C 109.5 . .
H16A C16 H16C 109.5 . .
H16B C16 H16C 109.5 . .
C22 C17 C18 118.49(17) . .
C22 C17 C6 121.68(16) . .
C18 C17 C6 119.80(17) . .
C19 C18 C17 120.70(19) . .
C19 C18 H18A 119.7 . .
C17 C18 H18A 119.7 . .
C18 C19 C20 119.87(18) . .
C18 C19 H19A 120.1 . .
C20 C19 H19A 120.1 . .
C19 C20 C21 122.65(18) . .
C19 C20 H20A 118.7 . .
C21 C20 H20A 118.7 . .
C20 C21 C22 116.68(18) . .
C20 C21 C23 120.96(17) . .
C22 C21 C23 122.35(16) . .
O2 C22 C17 118.24(15) . .
O2 C22 C21 120.27(16) . .
C17 C22 C21 121.45(16) . .
C26 C23 C24 109.1(2) . .
C26 C23 C25 107.13(18) . .
C24 C23 C25 107.40(19) . .
C26 C23 C21 110.35(17) . .
C24 C23 C21 110.39(16) . .
C25 C23 C21 112.30(18) . .
C23 C24 H24A 109.5 . .
C23 C24 H24B 109.5 . .
H24A C24 H24B 109.5 . .
C23 C24 H24C 109.5 . .
H24A C24 H24C 109.5 . .
H24B C24 H24C 109.5 . .
C23 C25 H25A 109.5 . .
C23 C25 H25B 109.5 . .
H25A C25 H25B 109.5 . .
C23 C25 H25C 109.5 . .
H25A C25 H25C 109.5 . .
H25B C25 H25C 109.5 . .
C23 C26 H26A 109.5 . .
C23 C26 H26B 109.5 . .
H26A C26 H26B 109.5 . .
C23 C26 H26C 109.5 . .
H26A C26 H26C 109.5 . .
H26B C26 H26C 109.5 . .
N2 C27 H27A 109.5 . .
N2 C27 H27B 109.5 . .
H27A C27 H27B 109.5 . .
N2 C27 H27C 109.5 . .
H27A C27 H27C 109.5 . .
H27B C27 H27C 109.5 . .
N2 C28 H28A 109.5 . .
N2 C28 H28B 109.5 . .
H28A C28 H28B 109.5 . .
N2 C28 H28C 109.5 . .
H28A C28 H28C 109.5 . .
H28B C28 H28C 109.5 . .
O3 C29 N3 126.4(2) . .
O3 C29 H29A 116.8 . .
N3 C29 H29A 116.8 . .
N3 C30 H30A 109.5 . .
N3 C30 H30B 109.5 . .
H30A C30 H30B 109.5 . .
N3 C30 H30C 109.5 . .
H30A C30 H30C 109.5 . .
H30B C30 H30C 109.5 . .
N3 C31 H31A 109.5 . .
N3 C31 H31B 109.5 . .
H31A C31 H31B 109.5 . .
N3 C31 H31C 109.5 . .
H31A C31 H31C 109.5 . .
H31B C31 H31C 109.5 . .

loop_
_geom_bond_atom_site_label_1
_geom_bond_atom_site_label_2
_geom_bond_distance
_geom_bond_site_symmetry_2
Mo1 N1 1.6601(15) .
Mo1 N2 1.9529(15) .
Mo1 O1 2.0056(12) .
Mo1 O2 2.0161(12) .
Mo1 C1 2.1882(17) .
Mo1 Na1 3.2962(8) 3_675
Na1 O3 2.2385(16) .
Na1 O2 2.4429(13) 3_675
Na1 N1 2.4453(17) .
Na1 N1 2.8753(18) 3_675
Na1 C7 3.0453(18) .
Na1 C1 3.1206(19) 3_675
Na1 Mo1 3.2962(8) 3_675
Na1 Na1 3.9760(15) 3_675
O1 C12 1.342(2) .
O2 C22 1.370(2) .
O2 Na1 2.4430(13) 3_675
O3 C29 1.217(2) .
N1 Na1 2.8753(18) 3_675
N2 C27 1.451(3) .
N2 C28 1.455(3) .
N3 C29 1.327(3) .
N3 C31 1.439(3) .
N3 C30 1.444(3) .
C1 C2 1.410(2) .
C1 C6 1.413(2) .
C1 Na1 3.1206(19) 3_675
C2 C3 1.402(2) .
C2 C7 1.487(2) .
C3 C4 1.378(3) .
C3 H3A 0.9500 .
C4 C5 1.380(3) .
C4 H4A 0.9500 .
C5 C6 1.403(2) .
C5 H5A 0.9500 .
C6 C17 1.491(2) .
C7 C8 1.405(2) .
C7 C12 1.421(2) .
C8 C9 1.376(3) .
C8 H8A 0.9500 .
C9 C10 1.389(3) .
C9 H9A 0.9500 .
C10 C11 1.390(3) .
C10 H10A 0.9500 .
C11 C12 1.420(2) .
C11 C13 1.537(3) .
C13 C15 1.532(3) .
C13 C16 1.537(3) .
C13 C14 1.539(3) .
C14 H14A 0.9800 .
C14 H14B 0.9800 .
C14 H14C 0.9800 .
C15 H15A 0.9800 .
C15 H15B 0.9800 .
C15 H15C 0.9800 .
C16 H16A 0.9800 .
C16 H16B 0.9800 .
C16 H16C 0.9800 .
C17 C22 1.403(3) .
C17 C18 1.407(3) .
C18 C19 1.374(3) .
C18 H18A 0.9500 .
C19 C20 1.378(3) .
C19 H19A 0.9500 .
C20 C21 1.395(3) .
C20 H20A 0.9500 .
C21 C22 1.420(2) .
C21 C23 1.538(3) .
C23 C26 1.528(3) .
C23 C24 1.533(3) .
C23 C25 1.536(3) .
C24 H24A 0.9800 .
C24 H24B 0.9800 .
C24 H24C 0.9800 .
C25 H25A 0.9800 .
C25 H25B 0.9800 .
C25 H25C 0.9800 .
C26 H26A 0.9800 .
C26 H26B 0.9800 .
C26 H26C 0.9800 .
C27 H27A 0.9800 .
C27 H27B 0.9800 .
C27 H27C 0.9800 .
C28 H28A 0.9800 .
C28 H28B 0.9800 .
C28 H28C 0.9800 .
C29 H29A 0.9500 .
C30 H30A 0.9800 .
C30 H30B 0.9800 .
C30 H30C 0.9800 .
C31 H31A 0.9800 .
C31 H31B 0.9800 .
C31 H31C 0.9800 .
